data_2018015
loop_
_publ_author_name
'Bulanov, Antony'
'Shcherbakov, Igor N.'
'Popov, Leonid D.'
'Shasheva, E. Y.'
'Belikov, P. A.'
'Starikova, Zoya A.'

_publ_section_title
;
 Novel hydrazone derivatives of
 7-hydroxy-3',3'-dimethyl-3'<i>H</i>-spiro[chromene-2,1'-isobenzofuran]-8-carbaldehyde
;
_journal_coeditor_code LG3049
_journal_issue 3
_journal_name_full 'Acta Crystallographica Section C'
_journal_page_first o85
_journal_page_last o88
_journal_paper_doi 10.1107/S0108270111002836
_journal_volume 67
_journal_year 2011
_chemical_formula_iupac 'C27 H24 N2 O4, C3 H6 O'
_chemical_formula_moiety 'C27 H24 N2 O4, C3 H6 O'
_chemical_formula_sum 'C30 H30 N2 O5'
_chemical_formula_weight 498.56
_chemical_melting_point 436
_chemical_name_common
;
<i>N</i>'-[(7-Hydroxy-3',3'-dimethyl-3'<i>H</i>-spiro[chromene-2,1'-
isobenzofuran]-8-yl)methylidene]-4-methylbenzohydrazide acetone monosolvate
;
_chemical_name_systematic
;
<i>N</i>'-{7'-hydroxy-3,3-dimethyl-3<i>H</i>-spiro[2-benzofuran-1,2'-
chromene]-8'-ylmethylidene}-4-methylbenzohydrazide acetone monosolvate
;
_space_group_IT_number 14
_symmetry_cell_setting monoclinic
_symmetry_space_group_name_Hall '-P 2yn'
_symmetry_space_group_name_H-M 'P 1 21/n 1'
_atom_sites_solution_primary direct
_atom_sites_solution_secondary difmap
_audit_creation_method SHELXL-97
_cell_angle_alpha 90.00
_cell_angle_beta 93.265(5)
_cell_angle_gamma 90.00
_cell_formula_units_Z 4
_cell_length_a 8.591(2)
_cell_length_b 17.272(5)
_cell_length_c 17.569(5)
_cell_measurement_reflns_used 294
_cell_measurement_temperature 100(2)
_cell_measurement_theta_max 25
_cell_measurement_theta_min 3
_cell_volume 2602.7(12)
_computing_cell_refinement 'SAINT (Bruker, 2005)'
_computing_data_collection 'APEX2 (Bruker, 2005)'
_computing_data_reduction 'SAINT (Bruker, 2005)'
_computing_molecular_graphics 'Mercury (Macrae <i>et al.</i>, 2006)'
_computing_publication_material 'SHELXTL (Sheldrick, 2008) and PLATON (Spek, 2009)'
_computing_structure_refinement 'SHELXTL (Sheldrick, 2008)'
_computing_structure_solution 'SHELXTL (Sheldrick, 2008)'
_diffrn_ambient_temperature 100(2)
_diffrn_measured_fraction_theta_full 0.998
_diffrn_measured_fraction_theta_max 0.998
_diffrn_measurement_device_type 'Bruker APEXII CCD area-detector'
_diffrn_measurement_method \w
_diffrn_radiation_monochromator graphite
_diffrn_radiation_source 'fine-focus sealed tube'
_diffrn_radiation_type MoK\a
_diffrn_radiation_wavelength 0.71073
_diffrn_reflns_av_R_equivalents 0.0924
_diffrn_reflns_av_sigmaI/netI 0.0713
_diffrn_reflns_limit_h_max 10
_diffrn_reflns_limit_h_min -10
_diffrn_reflns_limit_k_max 20
_diffrn_reflns_limit_k_min -20
_diffrn_reflns_limit_l_max 20
_diffrn_reflns_limit_l_min -20
_diffrn_reflns_number 20745
_diffrn_reflns_theta_full 25.00
_diffrn_reflns_theta_max 25.00
_diffrn_reflns_theta_min 1.65
_exptl_absorpt_coefficient_mu 0.087
_exptl_absorpt_correction_T_max 0.983
_exptl_absorpt_correction_T_min 0.959
_exptl_absorpt_correction_type multi-scan
_exptl_absorpt_process_details '(SADABS; Bruker, 2005)'
_exptl_crystal_colour colourless
_exptl_crystal_density_diffrn 1.272
_exptl_crystal_density_method 'not measured'
_exptl_crystal_description plate
_exptl_crystal_F_000 1056
_exptl_crystal_size_max 0.600
_exptl_crystal_size_mid 0.400
_exptl_crystal_size_min 0.200
_refine_diff_density_max 0.231
_refine_diff_density_min -0.215
_refine_ls_extinction_method none
_refine_ls_goodness_of_fit_ref 1.006
_refine_ls_hydrogen_treatment constr
_refine_ls_matrix_type full
_refine_ls_number_parameters 339
_refine_ls_number_reflns 4568
_refine_ls_number_restraints 0
_refine_ls_restrained_S_all 1.006
_refine_ls_R_factor_all 0.1015
_refine_ls_R_factor_gt 0.0484
_refine_ls_shift/su_max 0.021
_refine_ls_shift/su_mean 0.000
_refine_ls_structure_factor_coef Fsqd
_refine_ls_weighting_details 'calc w=1/[\s^2^(Fo^2^)+(0.0096P)^2^+1.9500P] where P=(Fo^2^+2Fc^2^)/3'
_refine_ls_weighting_scheme calc
_refine_ls_wR_factor_gt 0.0807
_refine_ls_wR_factor_ref 0.0959
_reflns_number_gt 2752
_reflns_number_total 4568
_reflns_threshold_expression I>2\s(I)
_cod_data_source_file lg3049.cif
_cod_data_source_block II
_cod_original_cell_volume 2602.6(12)
_cod_original_sg_symbol_H-M 'P 21/n'
_cod_database_code 2018015
_cod_database_fobs_code 2018015

loop_
_symmetry_equiv_pos_as_xyz
'x, y, z'
'-x+1/2, y+1/2, -z+1/2'
'-x, -y, -z'
'x-1/2, -y-1/2, z-1/2'

loop_
_atom_site_type_symbol
_atom_site_label
_atom_site_fract_x
_atom_site_fract_y
_atom_site_fract_z
_atom_site_U_iso_or_equiv
_atom_site_adp_type
_atom_site_calc_flag
_atom_site_refinement_flags
_atom_site_occupancy
_atom_site_disorder_assembly
_atom_site_disorder_group
O O1 0.79594(19) 0.38448(9) 0.11316(9) 0.0223(4) Uani d . 1 . .
O O2' 0.7757(2) 0.39769(10) -0.01990(9) 0.0280(4) Uani d . 1 . .
O O2 0.9620(2) 0.58048(10) 0.29126(9) 0.0291(4) Uani d . 1 . .
O O3 1.3701(2) 0.51923(10) 0.34654(10) 0.0335(5) Uani d . 1 . .
C C1' 0.8818(3) 0.34356(15) -0.05476(14) 0.0259(6) Uani d . 1 . .
C C2 0.7058(3) 0.36367(14) 0.04398(14) 0.0240(6) Uani d . 1 . .
C C3 0.5414(3) 0.39191(15) 0.04512(14) 0.0272(6) Uani d . 1 . .
C C3A 0.7319(3) 0.27829(14) 0.03436(13) 0.0222(6) Uani d . 1 . .
C C4 0.5057(3) 0.45318(15) 0.08634(14) 0.0279(7) Uani d . 1 . .
C C4' 0.6724(3) 0.21732(14) 0.07420(14) 0.0246(6) Uani d . 1 . .
C C4A 0.6233(3) 0.49039(14) 0.13647(14) 0.0233(6) Uani d . 1 . .
C C5 0.5995(3) 0.55781(15) 0.17806(15) 0.0290(7) Uani d . 1 . .
C C5' 0.7151(3) 0.14235(14) 0.05466(14) 0.0252(6) Uani d . 1 . .
C C6 0.7129(3) 0.58699(15) 0.22889(15) 0.0303(7) Uani d . 1 . .
C C6' 0.8196(3) 0.13090(15) -0.00183(14) 0.0288(7) Uani d . 1 . .
C C7 0.8554(3) 0.55007(14) 0.23977(14) 0.0256(6) Uani d . 1 . .
C C7' 0.8815(3) 0.19302(14) -0.04020(14) 0.0268(6) Uani d . 1 . .
C C7A 0.8352(3) 0.26684(14) -0.02115(13) 0.0218(6) Uani d . 1 . .
C C8' 0.8481(3) 0.34860(15) -0.13980(14) 0.0297(7) Uani d . 1 . .
C C8 0.8860(3) 0.48182(14) 0.19841(14) 0.0224(6) Uani d . 1 . .
C C8A 0.7668(3) 0.45362(13) 0.14786(14) 0.0221(6) Uani d . 1 . .
C C9 1.0337(3) 0.44133(14) 0.20700(14) 0.0227(6) Uani d . 1 . .
C C9' 1.0509(3) 0.36602(16) -0.03179(16) 0.0353(7) Uani d . 1 . .
C C21 1.3939(3) 0.46069(14) 0.30987(14) 0.0246(6) Uani d . 1 . .
C C22 1.5450(3) 0.41764(14) 0.31922(13) 0.0223(6) Uani d . 1 . .
C C23 1.6538(3) 0.44426(15) 0.37477(14) 0.0281(7) Uani d . 1 . .
C C24 1.7919(3) 0.40520(15) 0.39095(14) 0.0287(6) Uani d . 1 . .
C C25 1.8262(3) 0.33786(15) 0.35180(14) 0.0276(6) Uani d . 1 . .
C C26 1.7188(3) 0.31255(15) 0.29538(14) 0.0307(7) Uani d . 1 . .
C C27 1.5799(3) 0.35107(14) 0.27829(14) 0.0259(6) Uani d . 1 . .
C C28 1.9766(3) 0.29511(17) 0.37014(16) 0.0374(7) Uani d . 1 . .
H H2 1.0453 0.5539 0.2909 0.035 Uiso d R 1 . .
H H2N 1.2963 0.3867 0.2333 0.029 Uiso d R 1 . .
H H3 0.4613 0.3656 0.0159 0.033 Uiso calc R 1 . .
H H4 0.4022 0.4728 0.0830 0.033 Uiso calc R 1 . .
H H4' 0.6040 0.2262 0.1139 0.029 Uiso calc R 1 . .
H H5 0.5028 0.5843 0.1712 0.035 Uiso calc R 1 . .
H H5' 0.6728 0.0992 0.0799 0.030 Uiso calc R 1 . .
H H6 0.6930 0.6328 0.2567 0.036 Uiso calc R 1 . .
H H6' 0.8492 0.0797 -0.0144 0.035 Uiso calc R 1 . .
H H7' 0.9537 0.1850 -0.0785 0.032 Uiso calc R 1 . .
H H8A 0.7407 0.3320 -0.1525 0.044 Uiso calc R 1 . .
H H8B 0.9203 0.3149 -0.1656 0.044 Uiso calc R 1 . .
H H8C 0.8615 0.4022 -0.1566 0.044 Uiso calc R 1 . .
H H9 1.0506 0.3956 0.1786 0.027 Uiso calc R 1 . .
H H9A 1.0664 0.3655 0.0239 0.053 Uiso calc R 1 . .
H H9B 1.0721 0.4180 -0.0509 0.053 Uiso calc R 1 . .
H H9C 1.1220 0.3288 -0.0537 0.053 Uiso calc R 1 . .
H H23 1.6327 0.4902 0.4021 0.034 Uiso calc R 1 . .
H H24 1.8643 0.4245 0.4292 0.034 Uiso calc R 1 . .
H H26 1.7413 0.2672 0.2675 0.037 Uiso calc R 1 . .
H H27 1.5089 0.3324 0.2391 0.031 Uiso calc R 1 . .
H H28A 1.9607 0.2397 0.3606 0.056 Uiso calc R 1 . .
H H28B 2.0095 0.3032 0.4239 0.056 Uiso calc R 1 . .
H H28C 2.0572 0.3146 0.3378 0.056 Uiso calc R 1 . .
N N1 1.1417(3) 0.46797(12) 0.25351(11) 0.0247(5) Uani d . 1 . .
N N2 1.2823(2) 0.43020(11) 0.26018(11) 0.0240(5) Uani d . 1 . .
O O1S 1.2860(2) 0.28980(11) 0.15979(11) 0.0393(5) Uani d . 1 . .
C C1S 1.2132(3) 0.23218(15) 0.13813(14) 0.0266(6) Uani d . 1 . .
C C2S 1.2607(3) 0.18452(16) 0.07321(15) 0.0332(7) Uani d . 1 . .
H H2SA 1.3399 0.2124 0.0459 0.050 Uiso calc R 1 . .
H H2SB 1.1697 0.1744 0.0384 0.050 Uiso calc R 1 . .
H H2SC 1.3041 0.1353 0.0924 0.050 Uiso calc R 1 . .
C C3S 1.0682(3) 0.20773(16) 0.17455(15) 0.0356(7) Uani d . 1 . .
H H3SA 1.0534 0.2400 0.2194 0.053 Uiso calc R 1 . .
H H3SB 1.0776 0.1534 0.1901 0.053 Uiso calc R 1 . .
H H3SC 0.9785 0.2137 0.1380 0.053 Uiso calc R 1 . .

loop_
_atom_site_aniso_label
_atom_site_aniso_U_11
_atom_site_aniso_U_22
_atom_site_aniso_U_33
_atom_site_aniso_U_12
_atom_site_aniso_U_13
_atom_site_aniso_U_23
O1 0.0210(10) 0.0188(9) 0.0271(10) 0.0046(8) 0.0007(8) -0.0015(8)
O2' 0.0270(11) 0.0260(10) 0.0316(10) 0.0041(9) 0.0072(8) 0.0065(8)
O2 0.0294(11) 0.0247(10) 0.0338(11) -0.0004(9) 0.0079(9) -0.0052(8)
O3 0.0341(12) 0.0228(10) 0.0433(12) 0.0009(9) 0.0007(9) -0.0107(9)
C1' 0.0225(16) 0.0265(14) 0.0290(15) 0.0054(12) 0.0054(12) 0.0033(12)
C2 0.0214(15) 0.0279(14) 0.0226(14) -0.0009(12) 0.0003(11) 0.0017(11)
C3 0.0188(15) 0.0308(16) 0.0321(15) 0.0021(13) 0.0018(12) 0.0054(13)
C3A 0.0214(15) 0.0235(14) 0.0213(14) 0.0015(12) -0.0020(11) 0.0020(11)
C4' 0.0187(15) 0.0318(15) 0.0230(14) -0.0003(13) -0.0010(11) 0.0036(12)
C4 0.0202(16) 0.0300(16) 0.0338(16) 0.0089(13) 0.0058(12) 0.0111(13)
C4A 0.0224(16) 0.0220(14) 0.0260(15) 0.0041(12) 0.0073(12) 0.0056(11)
C5' 0.0262(16) 0.0226(14) 0.0267(15) -0.0025(12) -0.0009(12) 0.0049(11)
C5 0.0265(17) 0.0250(15) 0.0368(16) 0.0086(13) 0.0133(13) 0.0075(13)
C6' 0.0312(18) 0.0254(15) 0.0295(15) 0.0036(13) -0.0018(13) 0.0017(12)
C6 0.0357(19) 0.0181(14) 0.0388(17) 0.0045(13) 0.0165(14) 0.0025(13)
C7' 0.0244(17) 0.0296(16) 0.0267(15) 0.0060(13) 0.0043(12) 0.0014(12)
C7 0.0292(17) 0.0203(14) 0.0283(15) -0.0019(13) 0.0101(13) 0.0042(12)
C7A 0.0198(15) 0.0256(14) 0.0197(13) -0.0014(12) -0.0021(11) 0.0039(11)
C8 0.0240(16) 0.0181(13) 0.0258(14) 0.0024(12) 0.0092(12) 0.0035(11)
C8' 0.0271(17) 0.0320(16) 0.0304(15) 0.0016(13) 0.0060(12) 0.0094(12)
C8A 0.0255(16) 0.0186(13) 0.0232(14) 0.0040(12) 0.0089(12) 0.0025(11)
C9' 0.0242(17) 0.0372(17) 0.0447(18) -0.0003(14) 0.0037(13) 0.0084(14)
C9 0.0262(16) 0.0179(13) 0.0247(14) 0.0018(12) 0.0061(12) 0.0019(11)
C21 0.0281(17) 0.0195(14) 0.0264(15) -0.0036(12) 0.0035(12) 0.0016(12)
C22 0.0232(16) 0.0234(14) 0.0205(14) -0.0043(12) 0.0030(11) 0.0028(11)
C23 0.0308(18) 0.0241(14) 0.0293(15) -0.0047(13) 0.0025(13) -0.0031(12)
C24 0.0292(17) 0.0303(16) 0.0260(15) -0.0043(13) -0.0031(12) 0.0000(12)
C25 0.0266(17) 0.0294(15) 0.0266(15) -0.0004(13) 0.0013(12) 0.0049(12)
C26 0.0352(18) 0.0284(16) 0.0284(16) 0.0036(14) 0.0000(13) -0.0039(12)
C27 0.0285(17) 0.0250(14) 0.0239(14) -0.0013(13) -0.0009(12) -0.0025(12)
C28 0.0325(19) 0.0418(18) 0.0369(17) 0.0088(15) -0.0054(13) 0.0002(14)
N1 0.0238(13) 0.0223(12) 0.0283(13) -0.0010(11) 0.0049(10) 0.0022(10)
N2 0.0224(14) 0.0196(11) 0.0300(12) 0.0022(10) 0.0009(10) -0.0044(10)
O1S 0.0349(13) 0.0329(11) 0.0498(13) -0.0106(10) -0.0017(9) -0.0116(10)
C1S 0.0215(16) 0.0272(15) 0.0304(15) 0.0040(13) -0.0045(12) 0.0024(12)
C2S 0.0232(17) 0.0381(17) 0.0386(17) 0.0006(14) 0.0059(13) -0.0030(13)
C3S 0.0321(18) 0.0388(17) 0.0366(17) -0.0031(15) 0.0076(13) -0.0032(14)

loop_
_atom_type_symbol
_atom_type_description
_atom_type_scat_dispersion_real
_atom_type_scat_dispersion_imag
_atom_type_scat_source
C C 0.0033 0.0016 'International Tables Vol C Tables 4.2.6.8 and 6.1.1.4'
H H 0.0000 0.0000 'International Tables Vol C Tables 4.2.6.8 and 6.1.1.4'
N N 0.0061 0.0033 'International Tables Vol C Tables 4.2.6.8 and 6.1.1.4'
O O 0.0106 0.0060 'International Tables Vol C Tables 4.2.6.8 and 6.1.1.4'

loop_
_geom_angle_atom_site_label_1
_geom_angle_atom_site_label_2
_geom_angle_atom_site_label_3
_geom_angle_site_symmetry_1
_geom_angle_site_symmetry_3
_geom_angle
_geom_angle_publ_flag
C1' C8' H8A . . 109.5 ?
C1' C8' H8B . . 109.5 ?
C1' C8' H8C . . 109.5 ?
C1' C9' H9A . . 109.5 ?
C1' C9' H9B . . 109.5 ?
C1' C9' H9C . . 109.5 ?
C1S C2S H2SA . . 109.5 ?
C1S C2S H2SB . . 109.5 ?
C1S C2S H2SC . . 109.5 ?
C1S C3S H3SA . . 109.5 ?
C1S C3S H3SB . . 109.5 ?
C1S C3S H3SC . . 109.5 ?
C2 C3 H3 . . 119.5 ?
C2 O2' C1' . . 111.43(17) ?
C21 N2 H2N . . 123.2 ?
C21 N2 N1 . . 117.0(2) ?
C22 C23 H23 . . 119.4 ?
C22 C27 H27 . . 120.3 ?
C23 C22 C21 . . 117.2(2) ?
C23 C22 C27 . . 118.5(3) ?
C23 C24 C25 . . 120.7(3) ?
C23 C24 H24 . . 119.6 ?
C24 C23 C22 . . 121.2(2) ?
C24 C23 H23 . . 119.4 ?
C24 C25 C28 . . 120.5(2) ?
C25 C24 H24 . . 119.6 ?
C25 C26 H26 . . 118.9 ?
C25 C28 H28A . . 109.5 ?
C25 C28 H28B . . 109.5 ?
C25 C28 H28C . . 109.5 ?
C26 C25 C24 . . 117.8(3) ?
C26 C25 C28 . . 121.7(2) ?
C26 C27 C22 . . 119.4(2) ?
C26 C27 H27 . . 120.3 ?
C27 C22 C21 . . 124.2(2) ?
C27 C26 C25 . . 122.3(2) ?
C27 C26 H26 . . 118.9 ?
C2S C1S C3S . . 116.5(2) ?
C3 C2 C3A . . 118.0(2) ?
C3 C4 C4A . . 120.6(3) ?
C3 C4 H4 . . 119.7 ?
C3A C4' C5' . . 118.3(2) ?
C3A C4' H4' . . 120.9 ?
C3A C7A C1' . . 110.4(2) ?
C3A C7A C7' . . 120.8(2) ?
C4 C3 C2 . . 121.0(3) ?
C4 C3 H3 . . 119.5 ?
C4' C3A C2 . . 129.1(2) ?
C4' C5' H5' . . 120.1 ?
C4A C4 H4 . . 119.7 ?
C4A C5 H5 . . 119.2 ?
C4A C8A C8 . . 122.8(2) ?
C5' C4' H4' . . 120.9 ?
C5 C4A C4 . . 124.7(3) ?
C5 C6 C7 . . 120.5(3) ?
C5' C6' H6' . . 119.4 ?
C5 C6 H6 . . 119.7 ?
C6' C5' C4' . . 119.9(2) ?
C6 C5 C4A . . 121.7(3) ?
C6 C5 H5 . . 119.2 ?
C6' C5' H5' . . 120.1 ?
C6 C7 C8 . . 120.0(3) ?
C6' C7' H7' . . 120.9 ?
C7' C6' C5' . . 121.2(2) ?
C7' C6' H6' . . 119.4 ?
C7 C6 H6 . . 119.7 ?
C7' C7A C1' . . 128.8(2) ?
C7 C8 C9 . . 122.3(2) ?
C7 O2 H2 . . 108.8 ?
C7A C1' C9' . . 112.7(2) ?
C7A C3A C2 . . 109.2(2) ?
C7A C3A C4' . . 121.7(2) ?
C7A C7' C6' . . 118.1(2) ?
C7A C7' H7' . . 120.9 ?
C8' C1' C7A . . 113.4(2) ?
C8' C1' C9' . . 111.8(2) ?
C8 C9 H9 . . 120.4 ?
C8A C4A C4 . . 117.7(2) ?
C8A C4A C5 . . 117.4(3) ?
C8A C8 C7 . . 117.6(2) ?
C8A C8 C9 . . 120.1(2) ?
C8A O1 C2 . . 119.13(19) ?
C9 N1 N2 . . 118.9(2) ?
H28A C28 H28B . . 109.5 ?
H28A C28 H28C . . 109.5 ?
H28B C28 H28C . . 109.5 ?
H2SA C2S H2SB . . 109.5 ?
H2SA C2S H2SC . . 109.5 ?
H2SB C2S H2SC . . 109.5 ?
H3SA C3S H3SB . . 109.5 ?
H3SA C3S H3SC . . 109.5 ?
H3SB C3S H3SC . . 109.5 ?
H8A C8' H8B . . 109.5 ?
H8A C8' H8C . . 109.5 ?
H8B C8' H8C . . 109.5 ?
H9A C9' H9B . . 109.5 ?
H9A C9' H9C . . 109.5 ?
H9B C9' H9C . . 109.5 ?
N1 C9 C8 . . 119.3(2) ?
N1 C9 H9 . . 120.4 ?
N1 N2 H2N . . 119.7 ?
N2 C21 C22 . . 116.9(2) ?
O1 C2 C3 . . 111.6(2) ?
O1 C2 C3A . . 105.2(2) ?
O1 C8A C4A . . 121.1(2) ?
O1 C8A C8 . . 116.0(2) ?
O1S C1S C2S . . 122.1(2) ?
O1S C1S C3S . . 121.4(2) ?
O2' C1' C7A . . 102.18(19) ?
O2' C1' C8' . . 106.8(2) ?
O2' C1' C9' . . 109.3(2) ?
O2' C2 C3 . . 108.4(2) ?
O2' C2 C3A . . 104.06(19) ?
O2' C2 O1 . . 109.17(19) ?
O2 C7 C6 . . 118.2(2) ?
O2 C7 C8 . . 121.8(2) ?
O3 C21 C22 . . 121.6(2) ?
O3 C21 N2 . . 121.6(3) ?

loop_
_geom_bond_atom_site_label_1
_geom_bond_atom_site_label_2
_geom_bond_site_symmetry_2
_geom_bond_distance
_geom_bond_publ_flag
C1' C8' . 1.508(3) ?
C1' C9' . 1.535(4) ?
C1S C2S . 1.483(3) ?
C1S C3S . 1.493(3) ?
C2 C3A . 1.503(3) ?
C21 C22 . 1.496(4) ?
C22 C23 . 1.391(3) ?
C22 C27 . 1.398(3) ?
C23 C24 . 1.381(4) ?
C23 H23 . 0.9500 ?
C24 C25 . 1.391(4) ?
C24 H24 . 0.9500 ?
C25 C26 . 1.386(4) ?
C25 C28 . 1.506(4) ?
C26 C27 . 1.384(4) ?
C26 H26 . 0.9500 ?
C27 H27 . 0.9500 ?
C28 H28A . 0.9800 ?
C28 H28B . 0.9800 ?
C28 H28C . 0.9800 ?
C2S H2SA . 0.9800 ?
C2S H2SB . 0.9800 ?
C2S H2SC . 0.9800 ?
C3 C2 . 1.495(4) ?
C3 H3 . 0.9500 ?
C3A C4' . 1.379(3) ?
C3A C7A . 1.370(3) ?
C3S H3SA . 0.9800 ?
C3S H3SB . 0.9800 ?
C3S H3SC . 0.9800 ?
C4 C3 . 1.328(3) ?
C4' C5' . 1.394(3) ?
C4 H4 . 0.9500 ?
C4' H4' . 0.9500 ?
C4A C4 . 1.452(4) ?
C5 C4A . 1.396(3) ?
C5' C6' . 1.390(3) ?
C5 H5 . 0.9500 ?
C5' H5' . 0.9500 ?
C6 C5 . 1.379(4) ?
C6' C7' . 1.389(3) ?
C6 H6 . 0.9500 ?
C6' H6' . 0.9500 ?
C7 C6 . 1.384(4) ?
C7' C7A . 1.382(3) ?
C7' H7' . 0.9500 ?
C7A C1' . 1.514(3) ?
C8 C7 . 1.417(3) ?
C8' H8A . 0.9800 ?
C8' H8B . 0.9800 ?
C8' H8C . 0.9800 ?
C8A C4A . 1.391(3) ?
C8A C8 . 1.404(4) ?
C9 C8 . 1.449(3) ?
C9 H9 . 0.9500 ?
C9' H9A . 0.9800 ?
C9' H9B . 0.9800 ?
C9' H9C . 0.9800 ?
N1 C9 . 1.286(3) ?
N2 C21 . 1.365(3) ?
N2 H2N . 0.9000 ?
N2 N1 . 1.372(3) ?
O1 C2 . 1.449(3) ?
O1 C8A . 1.370(3) ?
O1S C1S . 1.224(3) ?
O2' C1' . 1.464(3) ?
O2' C2 . 1.429(3) ?
O2 C7 . 1.356(3) ?
O2 H2 . 0.8500 ?
O3 C21 . 1.222(3) ?

loop_
_geom_hbond_atom_site_label_D
_geom_hbond_atom_site_label_H
_geom_hbond_atom_site_label_A
_geom_hbond_site_symmetry_A
_geom_hbond_distance_DH
_geom_hbond_distance_HA
_geom_hbond_distance_DA
_geom_hbond_angle_DHA
_geom_hbond_publ_flag
N2 H2N O1S 1_555 0.900 2.112 3.000(3) 169 y
O2 H2 N1 1_555 0.850 1.840 2.591(3) 147 y
C27 H27 O1S 1_555 0.95 2.42 3.351(3) 167 y
C3S H3SB O3 2_745 0.98 2.45 3.323(3) 148 y

loop_
_geom_torsion_atom_site_label_1
_geom_torsion_atom_site_label_2
_geom_torsion_atom_site_label_3
_geom_torsion_atom_site_label_4
_geom_torsion_site_symmetry_1
_geom_torsion_site_symmetry_2
_geom_torsion_site_symmetry_3
_geom_torsion_site_symmetry_4
_geom_torsion
_geom_torsion_publ_flag
C1' O2' C2 C3 . . . . -143.4(2) ?
C1' O2' C2 C3A . . . . -17.1(3) ?
C1' O2' C2 O1 . . . . 94.8(2) ?
C2 C3A C4' C5' . . . . -179.7(3) ?
C2 C3A C7A C1' . . . . -1.9(3) ?
C2 C3A C7A C7' . . . . 178.8(2) ?
C2 O1 C8A C4A . . . . 23.4(3) ?
C2 O1 C8A C8 . . . . -160.3(2) ?
C2 O2' C1' C7A . . . . 15.8(3) ?
C2 O2' C1' C8' . . . . 135.0(2) ?
C2 O2' C1' C9' . . . . -103.9(2) ?
C21 C22 C23 C24 . . . . 175.6(2) ?
C21 C22 C27 C26 . . . . -175.3(2) ?
C21 N2 N1 C9 . . . . 179.6(2) ?
C22 C23 C24 C25 . . . . 0.1(4) ?
C23 C22 C27 C26 . . . . 1.7(4) ?
C23 C24 C25 C26 . . . . 1.2(4) ?
C23 C24 C25 C28 . . . . -179.5(2) ?
C24 C25 C26 C27 . . . . -1.1(4) ?
C25 C26 C27 C22 . . . . -0.4(4) ?
C27 C22 C23 C24 . . . . -1.6(4) ?
C28 C25 C26 C27 . . . . 179.6(2) ?
C3 C2 C3A C4' . . . . -51.0(4) ?
C3 C2 C3A C7A . . . . 131.5(2) ?
C3A C4' C5' C6' . . . . 2.3(4) ?
C3A C7A C1' C8' . . . . -122.6(2) ?
C3A C7A C1' C9' . . . . 109.1(3) ?
C3A C7A C1' O2' . . . . -8.1(3) ?
C4 C3 C2 C3A . . . . 148.1(2) ?
C4 C3 C2 O1 . . . . 26.1(3) ?
C4 C3 C2 O2' . . . . -94.1(3) ?
C4' C3A C7A C1' . . . . -179.6(2) ?
C4' C3A C7A C7' . . . . 1.2(4) ?
C4' C5' C6' C7' . . . . -0.8(4) ?
C4A C4 C3 C2 . . . . -5.3(4) ?
C4A C8A C8 C7 . . . . 0.9(3) ?
C4A C8A C8 C9 . . . . -179.2(2) ?
C5 C4A C4 C3 . . . . 175.6(2) ?
C5' C6' C7' C7A . . . . -0.6(4) ?
C6 C5 C4A C4 . . . . 175.2(2) ?
C6 C5 C4A C8A . . . . -0.4(4) ?
C6' C7' C7A C1' . . . . -178.7(3) ?
C6' C7' C7A C3A . . . . 0.4(4) ?
C7 C6 C5 C4A . . . . 0.5(4) ?
C7' C7A C1' C8' . . . . 56.6(4) ?
C7' C7A C1' C9' . . . . -71.7(3) ?
C7' C7A C1' O2' . . . . 171.1(3) ?
C7A C3A C4' C5' . . . . -2.5(4) ?
C8 C7 C6 C5 . . . . 0.1(4) ?
C8 C8A C4A C4 . . . . -176.2(2) ?
C8 C8A C4A C5 . . . . -0.4(4) ?
C8A C4A C4 C3 . . . . -8.8(4) ?
C8A C8 C7 C6 . . . . -0.8(3) ?
C8A C8 C7 O2 . . . . 178.3(2) ?
C8A O1 C2 C3 . . . . -34.9(3) ?
C8A O1 C2 C3A . . . . -163.9(2) ?
C8A O1 C2 O2' . . . . 84.9(2) ?
C9 C8 C7 C6 . . . . 179.3(2) ?
C9 C8 C7 O2 . . . . -1.5(4) ?
N1 C9 C8 C7 . . . . -0.2(4) ?
N1 C9 C8 C8A . . . . 180.0(2) ?
N1 N2 C21 C22 . . . . 177.7(2) ?
N1 N2 C21 O3 . . . . -0.3(3) ?
N2 C21 C22 C23 . . . . -174.2(2) ?
N2 C21 C22 C27 . . . . 2.8(4) ?
N2 N1 C9 C8 . . . . -178.7(2) ?
O1 C2 C3A C4' . . . . 74.1(3) ?
O1 C2 C3A C7A . . . . -103.3(2) ?
O1 C8A C4A C4 . . . . -0.2(3) ?
O1 C8A C4A C5 . . . . 175.6(2) ?
O1 C8A C8 C7 . . . . -175.3(2) ?
O1 C8A C8 C9 . . . . 4.6(3) ?
O2' C2 C3A C4' . . . . -171.1(2) ?
O2' C2 C3A C7A . . . . 11.4(3) ?
O2 C7 C6 C5 . . . . -179.0(2) ?
O3 C21 C22 C23 . . . . 3.8(4) ?
O3 C21 C22 C27 . . . . -179.1(2) ?
